data_1546436
loop_
_publ_author_name
'Horitani, Masaki'
'Grubel, Katarzyna'
'McWilliams, Sean F.'
'Stubbert, Bryan D.'
'Mercado, Brandon Q.'
'Yu, Ying'
'Gurubasavaraj, Prabhuodeyara M.'
'Lees, Nicholas S.'
'Holland, Patrick L.'
'Hoffman, Brian M.'

_publ_section_title
;
 ENDOR characterization of an iron--alkene complex provides insight into a
 corresponding organometallic intermediate of nitrogenase
;
_journal_name_full 'Chem. Sci.'
_journal_paper_doi 10.1039/C7SC01602F
_journal_year 2017
_chemical_formula_moiety '2(C37 H49 Fe N2), C6 H14'
_chemical_formula_sum 'C80 H112 Fe2 N4'
_chemical_formula_weight 1241.43
_chemical_properties_physical ', Air-sensitive,Moisture-sensitive,Oxygen-sensitive'
_space_group_crystal_system monoclinic
_space_group_IT_number 14
_space_group_name_Hall '-P 2ybc'
_space_group_name_H-M_alt 'P 1 21/c 1'
_symmetry_space_group_name_Hall '-P 2ybc'
_symmetry_space_group_name_H-M 'P 1 21/c 1'
_atom_sites_solution_hydrogens mixed
_atom_sites_solution_primary direct
_atom_sites_solution_secondary difmap
_audit_creation_method SHELXL-2014/7
_audit_update_record
;
2017-04-10 deposited with the CCDC.
2017-06-19 downloaded from the CCDC.
;
_cell_angle_alpha 90
_cell_angle_beta 90.744(4)
_cell_angle_gamma 90
_cell_formula_units_Z 4
_cell_length_a 15.3867(11)
_cell_length_b 20.3731(14)
_cell_length_c 22.3197(16)
_cell_measurement_reflns_used -2541
_cell_measurement_temperature 93(2)
_cell_measurement_theta_max 27.9
_cell_measurement_theta_min 1.6
_cell_volume 6996.1(9)
_computing_cell_refinement 'CrystalClear-SM Expert 2.0 r15 (Rigaku, 2011)'
_computing_data_collection 'CrystalClear-SM Expert 2.0 r15 (Rigaku, 2011)'
_computing_data_reduction 'CrystalClear-SM Expert 2.0 r15 (Rigaku, 2011)'
_computing_molecular_graphics
;
Dolomanov, O.V.; Bourhis, L.J.; Gildea, R.J.; Howard, J.A.K.; Puschmann, H., 
OLEX2: A complete structure solution, refinement and analysis program
(2009). J. Appl. Cryst., 42, 339-341.
;
_computing_publication_material 'SHELXL-2013/2 (Sheldrick, 2014)'
_computing_structure_refinement 'SHELXL-2014/7 (Sheldrick, 2014)'
_computing_structure_solution 'SHELXT-2014/5 (Sheldrick, 2014)'
_diffrn_ambient_temperature 93(2)
_diffrn_detector_area_resol_mean 6.8
_diffrn_measured_fraction_theta_full 0.999
_diffrn_measured_fraction_theta_max 0.999
_diffrn_measurement_device_type 'Rigaku Mercury275R CCD'
_diffrn_measurement_method \w
_diffrn_radiation_type MoK\a
_diffrn_radiation_wavelength 0.71073
_diffrn_reflns_av_R_equivalents 0.2190
_diffrn_reflns_av_unetI/netI 0.1009
_diffrn_reflns_Laue_measured_fraction_full 0.999
_diffrn_reflns_Laue_measured_fraction_max 0.999
_diffrn_reflns_limit_h_max 18
_diffrn_reflns_limit_h_min -18
_diffrn_reflns_limit_k_max 23
_diffrn_reflns_limit_k_min -23
_diffrn_reflns_limit_l_max 26
_diffrn_reflns_limit_l_min -26
_diffrn_reflns_number 95170
_diffrn_reflns_point_group_measured_fraction_full 0.999
_diffrn_reflns_point_group_measured_fraction_max 0.999
_diffrn_reflns_theta_full 24.712
_diffrn_reflns_theta_max 24.712
_diffrn_reflns_theta_min 1.659
_diffrn_source 'Sealed Tube'
_exptl_absorpt_coefficient_mu 0.460
_exptl_absorpt_correction_T_max 0.977
_exptl_absorpt_correction_T_min 0.605
_exptl_absorpt_correction_type multi-scan
_exptl_absorpt_process_details 'Jacobson, R. (1998) Private Communication'
_exptl_crystal_colour Yellow
_exptl_crystal_density_diffrn 1.179
_exptl_crystal_density_method 'not measured'
_exptl_crystal_description Plate
_exptl_crystal_F_000 2688
_exptl_crystal_size_max 0.200
_exptl_crystal_size_mid 0.100
_exptl_crystal_size_min 0.050
_refine_diff_density_max 0.854
_refine_diff_density_min -0.668
_refine_diff_density_rms 0.076
_refine_ls_extinction_method none
_refine_ls_goodness_of_fit_ref 1.005
_refine_ls_hydrogen_treatment mixed
_refine_ls_matrix_type full
_refine_ls_number_parameters 836
_refine_ls_number_reflns 11912
_refine_ls_number_restraints 40
_refine_ls_restrained_S_all 1.004
_refine_ls_R_factor_all 0.1351
_refine_ls_R_factor_gt 0.0655
_refine_ls_shift/su_max 0.001
_refine_ls_shift/su_mean 0.000
_refine_ls_structure_factor_coef Fsqd
_refine_ls_weighting_details 'w=1/[\s^2^(Fo^2^)+(0.0941P)^2^+2.0819P] where P=(Fo^2^+2Fc^2^)/3'
_refine_ls_weighting_scheme calc
_refine_ls_wR_factor_gt 0.1520
_refine_ls_wR_factor_ref 0.1946
_reflns_Friedel_coverage 0.000
_reflns_number_gt 6732
_reflns_number_total 11912
_reflns_threshold_expression 'I > 2\s(I)'
_cod_data_source_file c7sc01602f2.cif
_cod_data_source_block mini-15066
_cod_database_code 1546436
_shelx_shelxl_version_number 2014/7
_shelx_space_group_comment
; 
The symmetry employed for this shelxl refinement is uniquely defined 
by the following loop, which should always be used as a source of 
symmetry information in preference to the above space-group names. 
They are only intended as comments. 
;
_shelx_estimated_absorpt_t_min 0.914
_shelx_estimated_absorpt_t_max 0.977

loop_
_space_group_symop_operation_xyz
'x, y, z'
'-x, y+1/2, -z+1/2'
'-x, -y, -z'
'x, -y-1/2, z-1/2'

loop_
_atom_site_label
_atom_site_type_symbol
_atom_site_fract_x
_atom_site_fract_y
_atom_site_fract_z
_atom_site_U_iso_or_equiv
_atom_site_adp_type
_atom_site_occupancy
_atom_site_site_symmetry_order
_atom_site_calc_flag
_atom_site_refinement_flags_posn
_atom_site_refinement_flags_adp
_atom_site_refinement_flags_occupancy
_atom_site_disorder_assembly
_atom_site_disorder_group
Fe1 Fe 0.84967(4) 0.77497(3) 0.31025(3) 0.02891(19) Uani 1 1 d . . . . .
N11 N 0.7614(2) 0.83731(16) 0.33657(16) 0.0271(8) Uani 1 1 d . . . . .
N21 N 0.7978(2) 0.75919(16) 0.23004(16) 0.0283(9) Uani 1 1 d . . . . .
C11 C 0.6176(3) 0.8885(2) 0.3344(2) 0.0327(11) Uani 1 1 d . . . . .
H11A H 0.5826 0.8621 0.3618 0.049 Uiso 1 1 calc R U . . .
H11B H 0.5801 0.9063 0.3025 0.049 Uiso 1 1 calc R U . . .
H11C H 0.6449 0.9247 0.3566 0.049 Uiso 1 1 calc R U . . .
C21 C 0.6871(3) 0.84606(19) 0.3073(2) 0.0278(10) Uani 1 1 d . . . . .
C31 C 0.6680(3) 0.81801(19) 0.2520(2) 0.0290(11) Uani 1 1 d . . . . .
H31 H 0.6102 0.8250 0.2379 0.035 Uiso 1 1 calc R U . . .
C41 C 0.7198(3) 0.78132(19) 0.2137(2) 0.0252(10) Uani 1 1 d . . . . .
C51 C 0.6865(3) 0.7711(2) 0.1515(2) 0.0337(11) Uani 1 1 d . . . . .
H51A H 0.7080 0.8062 0.1256 0.051 Uiso 1 1 calc R U . . .
H51B H 0.6228 0.7717 0.1513 0.051 Uiso 1 1 calc R U . . .
H51C H 0.7068 0.7286 0.1366 0.051 Uiso 1 1 calc R U . . .
C12 C 0.7815(3) 0.87670(19) 0.3875(2) 0.0289(10) Uani 1 1 d . . . . .
C22 C 0.7572(3) 0.8571(2) 0.4452(2) 0.0322(11) Uani 1 1 d . . . . .
C32 C 0.7833(3) 0.8956(2) 0.4932(2) 0.0424(13) Uani 1 1 d . . . . .
H32 H 0.7678 0.8831 0.5326 0.051 Uiso 1 1 calc R U . . .
C42 C 0.8312(3) 0.9517(2) 0.4846(2) 0.0444(13) Uani 1 1 d . . . . .
H42 H 0.8485 0.9776 0.5181 0.053 Uiso 1 1 calc R U . . .
C52 C 0.8539(3) 0.9701(2) 0.4279(2) 0.0400(12) Uani 1 1 d . . . . .
H52 H 0.8857 1.0096 0.4225 0.048 Uiso 1 1 calc R U . . .
C62 C 0.8320(3) 0.9332(2) 0.3788(2) 0.0322(11) Uani 1 1 d . . . . .
C72 C 0.7043(3) 0.7961(2) 0.4562(2) 0.0347(11) Uani 1 1 d . . . . .
H72 H 0.6860 0.7778 0.4165 0.042 Uiso 1 1 calc R U . . .
C82 C 0.6225(3) 0.8113(2) 0.4915(2) 0.0440(13) Uani 1 1 d . . . . .
H82A H 0.6389 0.8291 0.5309 0.066 Uiso 1 1 calc R U . . .
H82B H 0.5888 0.7710 0.4968 0.066 Uiso 1 1 calc R U . . .
H82C H 0.5873 0.8436 0.4696 0.066 Uiso 1 1 calc R U . . .
C92 C 0.7576(4) 0.7443(2) 0.4886(2) 0.0483(14) Uani 1 1 d . . . . .
H92A H 0.8059 0.7305 0.4633 0.072 Uiso 1 1 calc R U . . .
H92B H 0.7207 0.7063 0.4973 0.072 Uiso 1 1 calc R U . . .
H92C H 0.7807 0.7624 0.5262 0.072 Uiso 1 1 calc R U . . .
C102 C 0.8598(3) 0.9530(2) 0.3164(2) 0.0393(12) Uani 1 1 d . . . . .
H102 H 0.8646 0.9118 0.2922 0.047 Uiso 1 1 calc R U . . .
C112 C 0.7934(4) 0.9957(3) 0.2858(3) 0.0635(18) Uani 1 1 d . . . . .
H11D H 0.7384 0.9717 0.2819 0.095 Uiso 1 1 calc R U . . .
H11E H 0.8139 1.0078 0.2459 0.095 Uiso 1 1 calc R U . . .
H11F H 0.7845 1.0355 0.3096 0.095 Uiso 1 1 calc R U . . .
C122 C 0.9472(3) 0.9864(3) 0.3150(3) 0.0511(14) Uani 1 1 d . . . . .
H12A H 0.9439 1.0285 0.3361 0.077 Uiso 1 1 calc R U . . .
H12B H 0.9637 0.9941 0.2733 0.077 Uiso 1 1 calc R U . . .
H12C H 0.9908 0.9585 0.3347 0.077 Uiso 1 1 calc R U . . .
C13 C 0.8484(3) 0.7261(2) 0.18566(19) 0.0272(10) Uani 1 1 d . . . . .
C23 C 0.8489(3) 0.6570(2) 0.1842(2) 0.0326(11) Uani 1 1 d . . . . .
C33 C 0.8999(3) 0.6260(2) 0.1424(2) 0.0421(13) Uani 1 1 d . . . . .
H33 H 0.9009 0.5794 0.1410 0.051 Uiso 1 1 calc R U . . .
C43 C 0.9493(3) 0.6613(3) 0.1025(2) 0.0439(13) Uani 1 1 d . . . . .
H43 H 0.9833 0.6390 0.0737 0.053 Uiso 1 1 calc R U . . .
C53 C 0.9490(3) 0.7287(3) 0.1046(2) 0.0412(13) Uani 1 1 d . . . . .
H53 H 0.9839 0.7529 0.0776 0.049 Uiso 1 1 calc R U . . .
C63 C 0.8986(3) 0.7620(2) 0.1459(2) 0.0321(11) Uani 1 1 d . . . . .
C73 C 0.7952(3) 0.6178(2) 0.2268(2) 0.0396(12) Uani 1 1 d . . . . .
H73 H 0.7867 0.6453 0.2633 0.048 Uiso 1 1 calc R U . . .
C83 C 0.7058(4) 0.6031(3) 0.2005(3) 0.0580(16) Uani 1 1 d . . . . .
H83A H 0.6745 0.6443 0.1936 0.087 Uiso 1 1 calc R U . . .
H83B H 0.6733 0.5757 0.2286 0.087 Uiso 1 1 calc R U . . .
H83C H 0.7120 0.5796 0.1624 0.087 Uiso 1 1 calc R U . . .
C93 C 0.8386(4) 0.5543(2) 0.2468(3) 0.0590(17) Uani 1 1 d . . . . .
H93A H 0.8421 0.5242 0.2126 0.089 Uiso 1 1 calc R U . . .
H93B H 0.8043 0.5340 0.2785 0.089 Uiso 1 1 calc R U . . .
H93C H 0.8973 0.5638 0.2620 0.089 Uiso 1 1 calc R U . . .
C103 C 0.9009(3) 0.8363(2) 0.1485(2) 0.0381(12) Uani 1 1 d . . . . .
H103 H 0.8511 0.8514 0.1733 0.046 Uiso 1 1 calc R U . . .
C113 C 0.8924(4) 0.8678(3) 0.0869(2) 0.0543(15) Uani 1 1 d . . . . .
H11G H 0.9435 0.8568 0.0631 0.081 Uiso 1 1 calc R U . . .
H11H H 0.8884 0.9156 0.0913 0.081 Uiso 1 1 calc R U . . .
H11I H 0.8399 0.8514 0.0666 0.081 Uiso 1 1 calc R U . . .
C123 C 0.9850(4) 0.8591(3) 0.1787(3) 0.0568(16) Uani 1 1 d . . . . .
H12D H 0.9906 0.8386 0.2183 0.085 Uiso 1 1 calc R U . . .
H12E H 0.9838 0.9070 0.1832 0.085 Uiso 1 1 calc R U . . .
H12F H 1.0345 0.8465 0.1540 0.085 Uiso 1 1 calc R U . . .
C14 C 0.9476(4) 0.7109(3) 0.3155(3) 0.0579(17) Uani 1 1 d . . . . .
C24 C 0.9502(4) 0.7513(3) 0.3652(3) 0.0494(14) Uani 1 1 d . . . . .
H24 H 0.9083 0.7437 0.3953 0.059 Uiso 1 1 calc R U . . .
C34 C 1.0132(3) 0.8059(2) 0.3757(2) 0.0398(13) Uani 1 1 d . . . . .
C44 C 1.0031(4) 0.8459(2) 0.4249(2) 0.0422(13) Uani 1 1 d . . . . .
H44 H 0.9544 0.8398 0.4500 0.051 Uiso 1 1 calc R U . . .
C54 C 1.0616(3) 0.8940(2) 0.4382(2) 0.0430(13) Uani 1 1 d . . . . .
H54 H 1.0528 0.9212 0.4721 0.052 Uiso 1 1 calc R U . . .
C64 C 1.1329(3) 0.9037(2) 0.4032(2) 0.0402(12) Uani 1 1 d . . . . .
H64 H 1.1738 0.9371 0.4131 0.048 Uiso 1 1 calc R U . . .
C74 C 1.1446(4) 0.8649(3) 0.3538(2) 0.0447(13) Uani 1 1 d . . . . .
H74 H 1.1937 0.8714 0.3291 0.054 Uiso 1 1 calc R U . . .
C84 C 1.0847(4) 0.8159(2) 0.3399(2) 0.0451(14) Uani 1 1 d . . . . .
H84 H 1.0929 0.7891 0.3056 0.054 Uiso 1 1 calc R U . . .
Fe2 Fe 0.35069(4) 0.71191(3) 0.31717(3) 0.02796(19) Uani 1 1 d . . . . .
N15 N 0.2955(2) 0.71790(16) 0.23679(16) 0.0267(8) Uani 1 1 d . . . . .
N25 N 0.2619(2) 0.65486(16) 0.35214(16) 0.0262(8) Uani 1 1 d . . . . .
C15 C 0.1794(3) 0.6986(2) 0.1626(2) 0.0358(12) Uani 1 1 d . . . . .
H15A H 0.2087 0.7335 0.1403 0.054 Uiso 1 1 calc R U . . .
H15B H 0.1172 0.7085 0.1649 0.054 Uiso 1 1 calc R U . . .
H15C H 0.1873 0.6566 0.1419 0.054 Uiso 1 1 calc R U . . .
C25 C 0.2174(3) 0.6942(2) 0.2245(2) 0.0274(10) Uani 1 1 d . . . . .
C35 C 0.1672(3) 0.6619(2) 0.2666(2) 0.0291(10) Uani 1 1 d . . . . .
H35 H 0.1094 0.6525 0.2539 0.035 Uiso 1 1 calc R U . . .
C45 C 0.1880(3) 0.64098(19) 0.3243(2) 0.0272(10) Uani 1 1 d . . . . .
C55 C 0.1215(3) 0.5997(2) 0.3564(2) 0.0369(12) Uani 1 1 d . . . . .
H55A H 0.1486 0.5588 0.3701 0.055 Uiso 1 1 calc R U . . .
H55B H 0.0731 0.5896 0.3289 0.055 Uiso 1 1 calc R U . . .
H55C H 0.0997 0.6240 0.3910 0.055 Uiso 1 1 calc R U . . .
C16 C 0.3483(3) 0.7413(2) 0.1889(2) 0.0279(10) Uani 1 1 d . . . . .
C26 C 0.3605(3) 0.8093(2) 0.1817(2) 0.0312(11) Uani 1 1 d . . . . .
C36 C 0.4184(3) 0.8297(2) 0.1387(2) 0.0371(12) Uani 1 1 d . . . . .
H36 H 0.4288 0.8754 0.1337 0.045 Uiso 1 1 calc R U . . .
C46 C 0.4614(3) 0.7856(2) 0.1029(2) 0.0388(12) Uani 1 1 d . . . . .
H46 H 0.4999 0.8008 0.0730 0.047 Uiso 1 1 calc R U . . .
C56 C 0.4484(3) 0.7200(2) 0.1106(2) 0.0353(11) Uani 1 1 d . . . . .
H56 H 0.4787 0.6898 0.0861 0.042 Uiso 1 1 calc R U . . .
C66 C 0.3923(3) 0.6964(2) 0.1533(2) 0.0317(11) Uani 1 1 d . . . . .
C76 C 0.3107(3) 0.8579(2) 0.2188(2) 0.0345(11) Uani 1 1 d . . . . .
H76 H 0.3015 0.8377 0.2590 0.041 Uiso 1 1 calc R U . . .
C86 C 0.2223(4) 0.8714(2) 0.1916(2) 0.0466(14) Uani 1 1 d . . . . .
H86A H 0.2290 0.8901 0.1514 0.070 Uiso 1 1 calc R U . . .
H86B H 0.1910 0.9026 0.2169 0.070 Uiso 1 1 calc R U . . .
H86C H 0.1893 0.8303 0.1888 0.070 Uiso 1 1 calc R U . . .
C96 C 0.3586(4) 0.9226(2) 0.2286(3) 0.0517(15) Uani 1 1 d . . . . .
H96A H 0.4174 0.9137 0.2440 0.078 Uiso 1 1 calc R U . . .
H96B H 0.3271 0.9493 0.2577 0.078 Uiso 1 1 calc R U . . .
H96C H 0.3622 0.9463 0.1906 0.078 Uiso 1 1 calc R U . . .
C106 C 0.3821(3) 0.6228(2) 0.1610(2) 0.0366(12) Uani 1 1 d . . . . .
H106 H 0.3355 0.6151 0.1910 0.044 Uiso 1 1 calc R U . . .
C116 C 0.3548(4) 0.5893(2) 0.1028(2) 0.0495(14) Uani 1 1 d . . . . .
H11J H 0.2977 0.6058 0.0899 0.074 Uiso 1 1 calc R U . . .
H11K H 0.3515 0.5417 0.1091 0.074 Uiso 1 1 calc R U . . .
H11L H 0.3975 0.5987 0.0718 0.074 Uiso 1 1 calc R U . . .
C126 C 0.4658(4) 0.5934(3) 0.1858(3) 0.0564(15) Uani 1 1 d . . . . .
H12G H 0.5131 0.6014 0.1577 0.085 Uiso 1 1 calc R U . . .
H12H H 0.4583 0.5460 0.1913 0.085 Uiso 1 1 calc R U . . .
H12I H 0.4801 0.6138 0.2245 0.085 Uiso 1 1 calc R U . . .
C17 C 0.2812(3) 0.62586(19) 0.4092(2) 0.0292(11) Uani 1 1 d . . . . .
C27 C 0.2623(3) 0.6593(2) 0.4621(2) 0.0309(11) Uani 1 1 d . . . . .
C37 C 0.2889(3) 0.6326(2) 0.5158(2) 0.0340(11) Uani 1 1 d . . . . .
H37 H 0.2762 0.6552 0.5519 0.041 Uiso 1 1 calc R U . . .
C47 C 0.3333(3) 0.5742(2) 0.5187(2) 0.0377(12) Uani 1 1 d . . . . .
H47 H 0.3522 0.5569 0.5562 0.045 Uiso 1 1 calc R U . . .
C57 C 0.3499(3) 0.5415(2) 0.4665(2) 0.0373(12) Uani 1 1 d . . . . .
H57 H 0.3792 0.5005 0.4687 0.045 Uiso 1 1 calc R U . . .
C67 C 0.3257(3) 0.5653(2) 0.4109(2) 0.0325(11) Uani 1 1 d . . . . .
C77 C 0.2111(3) 0.7229(2) 0.4624(2) 0.0335(11) Uani 1 1 d . . . . .
H77 H 0.1958 0.7347 0.4200 0.040 Uiso 1 1 calc R U . . .
C87 C 0.2648(4) 0.7784(2) 0.4896(2) 0.0456(14) Uani 1 1 d . . . . .
H87A H 0.2769 0.7689 0.5319 0.068 Uiso 1 1 calc R U . . .
H87B H 0.2323 0.8197 0.4862 0.068 Uiso 1 1 calc R U . . .
H87C H 0.3197 0.7824 0.4681 0.068 Uiso 1 1 calc R U . . .
C97 C 0.1279(3) 0.7150(3) 0.4971(2) 0.0452(13) Uani 1 1 d . . . . .
H97A H 0.0931 0.6796 0.4793 0.068 Uiso 1 1 calc R U . . .
H97B H 0.0948 0.7561 0.4955 0.068 Uiso 1 1 calc R U . . .
H97C H 0.1420 0.7043 0.5389 0.068 Uiso 1 1 calc R U . . .
C107 C 0.3450(3) 0.5262(2) 0.3554(2) 0.0395(12) Uani 1 1 d . . . . .
H107 H 0.3177 0.5492 0.3203 0.047 Uiso 1 1 calc R U . . .
C117 C 0.4407(4) 0.5203(3) 0.3444(3) 0.0559(16) Uani 1 1 d . . . . .
H11M H 0.4653 0.5640 0.3376 0.084 Uiso 1 1 calc R U . . .
H11N H 0.4501 0.4928 0.3090 0.084 Uiso 1 1 calc R U . . .
H11O H 0.4692 0.5001 0.3793 0.084 Uiso 1 1 calc R U . . .
C127 C 0.3055(5) 0.4578(3) 0.3597(3) 0.0695(19) Uani 1 1 d . . . . .
H12J H 0.3362 0.4326 0.3907 0.104 Uiso 1 1 calc R U . . .
H12K H 0.3108 0.4354 0.3210 0.104 Uiso 1 1 calc R U . . .
H12L H 0.2439 0.4614 0.3699 0.104 Uiso 1 1 calc R U . . .
C18 C 0.4524(4) 0.7736(3) 0.3103(3) 0.0540(16) Uani 1 1 d . . . . .
C28 C 0.4551(4) 0.7444(2) 0.3654(3) 0.0475(14) Uani 1 1 d . . . . .
H28 H 0.4143 0.7588 0.3941 0.057 Uiso 1 1 calc R U . . .
C38 C 0.5167(3) 0.6920(2) 0.3839(2) 0.0382(12) Uani 1 1 d . . . . .
C48 C 0.5883(4) 0.6741(2) 0.3503(2) 0.0454(14) Uani 1 1 d . . . . .
H48 H 0.5975 0.6939 0.3124 0.054 Uiso 1 1 calc R U . . .
C58 C 0.6465(4) 0.6274(2) 0.3721(3) 0.0465(14) Uani 1 1 d . . . . .
H58 H 0.6953 0.6152 0.3490 0.056 Uiso 1 1 calc R U . . .
C68 C 0.6334(3) 0.5990(2) 0.4266(2) 0.0450(13) Uani 1 1 d . . . . .
H68 H 0.6734 0.5674 0.4418 0.054 Uiso 1 1 calc R U . . .
C78 C 0.5622(3) 0.6162(2) 0.4594(2) 0.0443(13) Uani 1 1 d . . . . .
H78 H 0.5528 0.5961 0.4972 0.053 Uiso 1 1 calc R U . . .
C88 C 0.5047(3) 0.6622(2) 0.4382(2) 0.0391(12) Uani 1 1 d . . . . .
H88 H 0.4557 0.6737 0.4615 0.047 Uiso 1 1 calc R U . . .
C10 C 0.8598(8) 0.5214(5) 0.4073(5) 0.098(4) Uani 0.741(13) 1 d D U P A 1
H10A H 0.8584 0.5691 0.4132 0.147 Uiso 0.741(13) 1 calc R U P A 1
H10B H 0.8008 0.5054 0.3991 0.147 Uiso 0.741(13) 1 calc R U P A 1
H10C H 0.8971 0.5110 0.3734 0.147 Uiso 0.741(13) 1 calc R U P A 1
C20 C 0.8938(9) 0.4903(6) 0.4606(6) 0.094(4) Uani 0.741(13) 1 d D U P A 1
H20A H 0.8925 0.4421 0.4555 0.112 Uiso 0.741(13) 1 calc R U P A 1
H20B H 0.8570 0.5017 0.4952 0.112 Uiso 0.741(13) 1 calc R U P A 1
C30 C 0.9818(8) 0.5116(5) 0.4722(5) 0.093(4) Uani 0.741(13) 1 d D U P A 1
H30A H 1.0188 0.4964 0.4390 0.111 Uiso 0.741(13) 1 calc R U P A 1
H30B H 0.9831 0.5602 0.4722 0.111 Uiso 0.741(13) 1 calc R U P A 1
C40 C 0.8684(15) 0.5849(11) 0.4246(11) 0.090(8) Uani 0.259(13) 1 d D U P A 2
H40A H 0.8274 0.6029 0.4536 0.135 Uiso 0.259(13) 1 calc R U P A 2
H40B H 0.8437 0.5888 0.3841 0.135 Uiso 0.259(13) 1 calc R U P A 2
H40C H 0.9231 0.6093 0.4271 0.135 Uiso 0.259(13) 1 calc R U P A 2
C50 C 0.887(4) 0.504(2) 0.441(3) 0.14(3) Uani 0.259(13) 1 d D U P A 2
H50A H 0.9002 0.4768 0.4050 0.173 Uiso 0.259(13) 1 calc R U P A 2
H50B H 0.8427 0.4835 0.4659 0.173 Uiso 0.259(13) 1 calc R U P A 2
C60 C 0.978(3) 0.5309(16) 0.4790(17) 0.093(4) Uani 0.259(13) 1 d D U P A 2
H60A H 1.0211 0.5473 0.4504 0.111 Uiso 0.259(13) 1 calc R U P A 2
H60B H 0.9614 0.5677 0.5056 0.111 Uiso 0.259(13) 1 calc R U P A 2
C70 C 0.4856(5) 0.9774(3) 0.4751(3) 0.071(2) Uani 1 1 d . . . . .
H70A H 0.5311 0.9776 0.4441 0.085 Uiso 1 1 calc R U . . .
H70B H 0.4829 0.9323 0.4915 0.085 Uiso 1 1 calc R U . . .
C80 C 0.4020(5) 0.9917(3) 0.4456(3) 0.078(2) Uani 1 1 d . . . . .
H80A H 0.4043 1.0366 0.4288 0.093 Uiso 1 1 calc R U . . .
H80B H 0.3560 0.9911 0.4762 0.093 Uiso 1 1 calc R U . . .
C90 C 0.3770(5) 0.9451(3) 0.3964(4) 0.086(2) Uani 1 1 d . . . . .
H90A H 0.4219 0.9453 0.3657 0.129 Uiso 1 1 calc R U . . .
H90B H 0.3214 0.9589 0.3785 0.129 Uiso 1 1 calc R U . . .
H90C H 0.3711 0.9008 0.4129 0.129 Uiso 1 1 calc R U . . .
H14A H 0.992(4) 0.720(3) 0.279(3) 0.068(19) Uiso 1 1 d . . . . .
H14B H 0.919(6) 0.670(4) 0.332(4) 0.14(3) Uiso 1 1 d . . . . .
H18A H 0.425(5) 0.824(4) 0.313(4) 0.13(3) Uiso 1 1 d . . . . .
H18B H 0.496(4) 0.760(3) 0.273(3) 0.08(2) Uiso 1 1 d . . . . .

loop_
_atom_site_aniso_label
_atom_site_aniso_U_11
_atom_site_aniso_U_22
_atom_site_aniso_U_33
_atom_site_aniso_U_23
_atom_site_aniso_U_13
_atom_site_aniso_U_12
Fe1 0.0298(4) 0.0245(3) 0.0324(4) -0.0004(3) 0.0014(3) 0.0041(3)
N11 0.029(2) 0.0187(17) 0.034(2) 0.0002(16) 0.0044(17) -0.0010(16)
N21 0.033(2) 0.0224(18) 0.030(2) 0.0010(16) 0.0102(17) 0.0007(17)
C11 0.029(3) 0.028(2) 0.041(3) -0.005(2) 0.003(2) 0.003(2)
C21 0.029(3) 0.018(2) 0.037(3) 0.0019(19) 0.006(2) -0.0065(19)
C31 0.028(3) 0.018(2) 0.041(3) 0.004(2) -0.003(2) -0.0035(19)
C41 0.022(2) 0.020(2) 0.033(2) 0.0044(19) 0.0025(19) -0.0048(19)
C51 0.033(3) 0.034(2) 0.034(3) -0.001(2) 0.004(2) -0.001(2)
C12 0.028(3) 0.020(2) 0.039(3) 0.0003(19) 0.006(2) 0.0032(19)
C22 0.032(3) 0.026(2) 0.038(3) -0.005(2) 0.006(2) 0.000(2)
C32 0.046(3) 0.040(3) 0.041(3) -0.008(2) 0.011(3) -0.004(2)
C42 0.042(3) 0.038(3) 0.053(4) -0.022(3) 0.000(3) -0.004(2)
C52 0.044(3) 0.023(2) 0.053(3) -0.005(2) 0.004(3) -0.001(2)
C62 0.031(3) 0.020(2) 0.046(3) -0.001(2) -0.001(2) 0.004(2)
C72 0.037(3) 0.033(3) 0.034(3) 0.000(2) 0.009(2) -0.007(2)
C82 0.047(3) 0.041(3) 0.044(3) -0.003(2) 0.007(3) -0.008(3)
C92 0.055(4) 0.041(3) 0.049(3) 0.004(3) 0.012(3) 0.000(3)
C102 0.042(3) 0.022(2) 0.053(3) 0.004(2) 0.001(3) -0.009(2)
C112 0.043(4) 0.067(4) 0.081(4) 0.037(3) -0.004(3) -0.008(3)
C122 0.043(3) 0.047(3) 0.064(4) 0.010(3) 0.006(3) -0.004(3)
C13 0.020(2) 0.030(2) 0.032(2) -0.005(2) -0.0008(19) 0.0006(19)
C23 0.034(3) 0.030(2) 0.034(3) -0.005(2) 0.000(2) 0.002(2)
C33 0.043(3) 0.036(3) 0.047(3) -0.009(2) -0.001(3) 0.008(2)
C43 0.038(3) 0.055(3) 0.039(3) -0.010(3) 0.005(2) 0.013(3)
C53 0.029(3) 0.063(4) 0.032(3) 0.005(3) 0.003(2) 0.007(3)
C63 0.025(3) 0.036(3) 0.036(3) 0.002(2) -0.001(2) -0.001(2)
C73 0.042(3) 0.025(2) 0.052(3) -0.006(2) 0.003(3) -0.001(2)
C83 0.048(4) 0.043(3) 0.084(5) 0.008(3) -0.003(3) -0.011(3)
C93 0.067(4) 0.038(3) 0.073(4) 0.014(3) 0.016(3) 0.007(3)
C103 0.037(3) 0.036(3) 0.042(3) 0.005(2) 0.003(2) -0.004(2)
C113 0.065(4) 0.042(3) 0.056(4) 0.012(3) 0.009(3) -0.006(3)
C123 0.050(4) 0.052(3) 0.069(4) 0.005(3) -0.001(3) -0.009(3)
C14 0.050(4) 0.053(4) 0.070(5) -0.005(3) -0.014(3) 0.016(3)
C24 0.044(3) 0.047(3) 0.057(4) -0.004(3) -0.016(3) 0.010(3)
C34 0.033(3) 0.032(3) 0.054(3) 0.002(2) -0.012(3) 0.008(2)
C44 0.045(3) 0.035(3) 0.047(3) 0.000(2) -0.002(3) 0.004(2)
C54 0.038(3) 0.041(3) 0.049(3) -0.005(2) -0.002(3) 0.002(2)
C64 0.034(3) 0.035(3) 0.052(3) -0.008(2) 0.001(3) -0.004(2)
C74 0.044(3) 0.051(3) 0.039(3) -0.003(3) 0.006(3) 0.006(3)
C84 0.058(4) 0.034(3) 0.042(3) -0.010(2) -0.011(3) 0.016(3)
Fe2 0.0281(4) 0.0254(3) 0.0305(4) 0.0014(3) 0.0017(3) -0.0030(3)
N15 0.026(2) 0.0231(18) 0.031(2) -0.0008(16) 0.0046(17) 0.0010(16)
N25 0.028(2) 0.0213(18) 0.030(2) -0.0018(16) 0.0044(17) -0.0002(16)
C15 0.034(3) 0.034(3) 0.039(3) -0.005(2) 0.001(2) 0.006(2)
C25 0.028(3) 0.024(2) 0.030(3) -0.0053(19) 0.005(2) 0.007(2)
C35 0.022(2) 0.031(2) 0.035(3) -0.009(2) 0.002(2) 0.004(2)
C45 0.030(3) 0.021(2) 0.031(3) -0.0071(19) 0.006(2) 0.0001(19)
C55 0.036(3) 0.035(3) 0.040(3) 0.001(2) 0.011(2) -0.005(2)
C16 0.023(2) 0.033(2) 0.028(2) 0.002(2) 0.003(2) 0.001(2)
C26 0.031(3) 0.031(2) 0.031(3) 0.002(2) 0.001(2) 0.002(2)
C36 0.039(3) 0.034(3) 0.039(3) 0.006(2) 0.000(2) -0.002(2)
C46 0.032(3) 0.053(3) 0.032(3) 0.008(2) 0.005(2) 0.002(2)
C56 0.033(3) 0.036(3) 0.037(3) 0.000(2) 0.003(2) 0.008(2)
C66 0.023(3) 0.040(3) 0.033(3) 0.006(2) 0.004(2) 0.005(2)
C76 0.041(3) 0.028(2) 0.035(3) 0.004(2) 0.002(2) 0.004(2)
C86 0.049(4) 0.042(3) 0.048(3) 0.001(2) 0.001(3) 0.012(3)
C96 0.054(4) 0.031(3) 0.070(4) -0.004(3) 0.005(3) -0.001(3)
C106 0.040(3) 0.031(2) 0.039(3) -0.001(2) 0.006(2) 0.009(2)
C116 0.066(4) 0.036(3) 0.047(3) -0.004(2) 0.010(3) 0.009(3)
C126 0.057(4) 0.047(3) 0.065(4) 0.003(3) 0.009(3) 0.007(3)
C17 0.033(3) 0.021(2) 0.033(3) 0.0049(19) 0.001(2) -0.007(2)
C27 0.030(3) 0.025(2) 0.038(3) 0.000(2) 0.007(2) 0.000(2)
C37 0.041(3) 0.031(2) 0.030(3) 0.002(2) 0.006(2) -0.004(2)
C47 0.046(3) 0.031(2) 0.036(3) 0.007(2) -0.002(2) -0.002(2)
C57 0.043(3) 0.021(2) 0.048(3) 0.009(2) -0.003(2) -0.003(2)
C67 0.033(3) 0.023(2) 0.042(3) -0.002(2) 0.005(2) -0.004(2)
C77 0.042(3) 0.029(2) 0.030(3) -0.001(2) 0.007(2) 0.010(2)
C87 0.058(4) 0.031(3) 0.048(3) -0.005(2) 0.009(3) 0.009(3)
C97 0.044(3) 0.045(3) 0.047(3) -0.003(3) 0.008(3) 0.009(3)
C107 0.053(4) 0.023(2) 0.042(3) -0.006(2) 0.002(3) 0.000(2)
C117 0.067(4) 0.050(3) 0.051(4) -0.019(3) 0.014(3) 0.000(3)
C127 0.095(5) 0.036(3) 0.078(5) -0.016(3) 0.015(4) -0.012(3)
C18 0.043(4) 0.051(4) 0.068(4) 0.016(3) -0.014(3) -0.020(3)
C28 0.045(3) 0.037(3) 0.060(4) 0.005(3) -0.016(3) -0.013(3)
C38 0.035(3) 0.029(2) 0.050(3) 0.000(2) -0.010(3) -0.006(2)
C48 0.056(4) 0.033(3) 0.047(3) 0.007(2) -0.004(3) -0.015(3)
C58 0.041(3) 0.038(3) 0.061(4) -0.001(3) 0.012(3) 0.003(2)
C68 0.041(3) 0.031(3) 0.063(4) 0.013(3) 0.006(3) 0.004(2)
C78 0.045(3) 0.034(3) 0.054(3) 0.012(2) 0.001(3) -0.001(2)
C88 0.030(3) 0.031(2) 0.056(3) 0.004(2) -0.002(2) 0.000(2)
C10 0.111(8) 0.071(7) 0.113(8) -0.040(6) 0.063(6) -0.019(6)
C20 0.109(8) 0.057(6) 0.117(8) -0.034(6) 0.074(6) -0.040(6)
C30 0.103(6) 0.048(7) 0.129(8) -0.064(6) 0.079(6) -0.030(5)
C40 0.079(13) 0.080(15) 0.113(17) -0.044(12) 0.073(11) -0.040(10)
C50 0.15(2) 0.077(16) 0.21(6) -0.040(15) 0.02(4) -0.046(11)
C60 0.103(6) 0.048(7) 0.129(8) -0.064(6) 0.079(6) -0.030(5)
C70 0.083(5) 0.059(4) 0.070(5) 0.028(3) 0.035(4) 0.007(4)
C80 0.077(5) 0.071(5) 0.086(5) 0.027(4) 0.030(4) 0.021(4)
C90 0.087(6) 0.068(4) 0.103(6) 0.005(4) 0.015(5) -0.005(4)

loop_
_atom_type_symbol
_atom_type_description
_atom_type_scat_dispersion_real
_atom_type_scat_dispersion_imag
_atom_type_scat_source
C C 0.0033 0.0016 'International Tables Vol C Tables 4.2.6.8 and 6.1.1.4'
H H 0.0000 0.0000 'International Tables Vol C Tables 4.2.6.8 and 6.1.1.4'
Fe Fe 0.3463 0.8444 'International Tables Vol C Tables 4.2.6.8 and 6.1.1.4'
N N 0.0061 0.0033 'International Tables Vol C Tables 4.2.6.8 and 6.1.1.4'

loop_
_geom_angle_atom_site_label_1
_geom_angle_atom_site_label_2
_geom_angle_atom_site_label_3
_geom_angle
_geom_angle_site_symmetry_1
_geom_angle_site_symmetry_3
N11 Fe1 N21 95.97(15) . .
N11 Fe1 C14 159.0(2) . .
N21 Fe1 C14 104.0(2) . .
N11 Fe1 C24 120.1(2) . .
N21 Fe1 C24 143.9(2) . .
C14 Fe1 C24 40.2(2) . .
C21 N11 C12 119.8(4) . .
C21 N11 Fe1 122.6(3) . .
C12 N11 Fe1 117.5(3) . .
C41 N21 C13 117.8(4) . .
C41 N21 Fe1 123.0(3) . .
C13 N21 Fe1 119.0(3) . .
C21 C11 H11A 109.5 . .
C21 C11 H11B 109.5 . .
H11A C11 H11B 109.5 . .
C21 C11 H11C 109.5 . .
H11A C11 H11C 109.5 . .
H11B C11 H11C 109.5 . .
N11 C21 C31 123.8(4) . .
N11 C21 C11 119.4(4) . .
C31 C21 C11 116.8(4) . .
C21 C31 C41 130.5(4) . .
C21 C31 H31 114.7 . .
C41 C31 H31 114.7 . .
N21 C41 C31 122.4(4) . .
N21 C41 C51 120.4(4) . .
C31 C41 C51 117.1(4) . .
C41 C51 H51A 109.5 . .
C41 C51 H51B 109.5 . .
H51A C51 H51B 109.5 . .
C41 C51 H51C 109.5 . .
H51A C51 H51C 109.5 . .
H51B C51 H51C 109.5 . .
C22 C12 C62 120.9(4) . .
C22 C12 N11 121.0(4) . .
C62 C12 N11 117.9(4) . .
C32 C22 C12 118.2(4) . .
C32 C22 C72 119.5(4) . .
C12 C22 C72 122.3(4) . .
C42 C32 C22 121.0(5) . .
C42 C32 H32 119.5 . .
C22 C32 H32 119.5 . .
C52 C42 C32 120.0(5) . .
C52 C42 H42 120.0 . .
C32 C42 H42 120.0 . .
C62 C52 C42 121.8(5) . .
C62 C52 H52 119.1 . .
C42 C52 H52 119.1 . .
C52 C62 C12 118.2(5) . .
C52 C62 C102 121.3(4) . .
C12 C62 C102 120.5(4) . .
C22 C72 C92 111.3(4) . .
C22 C72 C82 111.6(4) . .
C92 C72 C82 109.9(4) . .
C22 C72 H72 108.0 . .
C92 C72 H72 108.0 . .
C82 C72 H72 108.0 . .
C72 C82 H82A 109.5 . .
C72 C82 H82B 109.5 . .
H82A C82 H82B 109.5 . .
C72 C82 H82C 109.5 . .
H82A C82 H82C 109.5 . .
H82B C82 H82C 109.5 . .
C72 C92 H92A 109.5 . .
C72 C92 H92B 109.5 . .
H92A C92 H92B 109.5 . .
C72 C92 H92C 109.5 . .
H92A C92 H92C 109.5 . .
H92B C92 H92C 109.5 . .
C112 C102 C122 109.3(4) . .
C112 C102 C62 111.9(4) . .
C122 C102 C62 113.7(4) . .
C112 C102 H102 107.2 . .
C122 C102 H102 107.2 . .
C62 C102 H102 107.2 . .
C102 C112 H11D 109.5 . .
C102 C112 H11E 109.5 . .
H11D C112 H11E 109.5 . .
C102 C112 H11F 109.5 . .
H11D C112 H11F 109.5 . .
H11E C112 H11F 109.5 . .
C102 C122 H12A 109.5 . .
C102 C122 H12B 109.5 . .
H12A C122 H12B 109.5 . .
C102 C122 H12C 109.5 . .
H12A C122 H12C 109.5 . .
H12B C122 H12C 109.5 . .
C63 C13 C23 120.5(4) . .
C63 C13 N21 120.2(4) . .
C23 C13 N21 119.2(4) . .
C33 C23 C13 118.5(4) . .
C33 C23 C73 120.5(4) . .
C13 C23 C73 121.0(4) . .
C23 C33 C43 121.4(5) . .
C23 C33 H33 119.3 . .
C43 C33 H33 119.3 . .
C53 C43 C33 119.8(5) . .
C53 C43 H43 120.1 . .
C33 C43 H43 120.1 . .
C43 C53 C63 120.9(5) . .
C43 C53 H53 119.6 . .
C63 C53 H53 119.6 . .
C53 C63 C13 119.1(4) . .
C53 C63 C103 120.0(4) . .
C13 C63 C103 120.9(4) . .
C23 C73 C83 111.4(4) . .
C23 C73 C93 113.4(4) . .
C83 C73 C93 109.7(4) . .
C23 C73 H73 107.4 . .
C83 C73 H73 107.4 . .
C93 C73 H73 107.4 . .
C73 C83 H83A 109.5 . .
C73 C83 H83B 109.5 . .
H83A C83 H83B 109.5 . .
C73 C83 H83C 109.5 . .
H83A C83 H83C 109.5 . .
H83B C83 H83C 109.5 . .
C73 C93 H93A 109.5 . .
C73 C93 H93B 109.5 . .
H93A C93 H93B 109.5 . .
C73 C93 H93C 109.5 . .
H93A C93 H93C 109.5 . .
H93B C93 H93C 109.5 . .
C63 C103 C113 112.7(4) . .
C63 C103 C123 110.0(4) . .
C113 C103 C123 109.4(4) . .
C63 C103 H103 108.2 . .
C113 C103 H103 108.2 . .
C123 C103 H103 108.2 . .
C103 C113 H11G 109.5 . .
C103 C113 H11H 109.5 . .
H11G C113 H11H 109.5 . .
C103 C113 H11I 109.5 . .
H11G C113 H11I 109.5 . .
H11H C113 H11I 109.5 . .
C103 C123 H12D 109.5 . .
C103 C123 H12E 109.5 . .
H12D C123 H12E 109.5 . .
C103 C123 H12F 109.5 . .
H12D C123 H12F 109.5 . .
H12E C123 H12F 109.5 . .
C24 C14 Fe1 70.8(3) . .
C24 C14 H14A 120(3) . .
Fe1 C14 H14A 109(3) . .
C24 C14 H14B 102(5) . .
Fe1 C14 H14B 103(5) . .
H14A C14 H14B 134(6) . .
C14 C24 C34 125.6(6) . .
C14 C24 Fe1 68.9(3) . .
C34 C24 Fe1 114.1(3) . .
C14 C24 H24 117.2 . .
C34 C24 H24 117.2 . .
Fe1 C24 H24 87.0 . .
C44 C34 C84 118.2(5) . .
C44 C34 C24 119.0(5) . .
C84 C34 C24 122.6(5) . .
C54 C44 C34 121.2(5) . .
C54 C44 H44 119.4 . .
C34 C44 H44 119.4 . .
C44 C54 C64 120.9(5) . .
C44 C54 H54 119.6 . .
C64 C54 H54 119.6 . .
C54 C64 C74 119.3(5) . .
C54 C64 H64 120.3 . .
C74 C64 H64 120.3 . .
C64 C74 C84 119.9(5) . .
C64 C74 H74 120.0 . .
C84 C74 H74 120.0 . .
C34 C84 C74 120.4(5) . .
C34 C84 H84 119.8 . .
C74 C84 H84 119.8 . .
N25 Fe2 N15 95.99(15) . .
N25 Fe2 C18 160.9(2) . .
N15 Fe2 C18 102.5(2) . .
N25 Fe2 C28 122.10(19) . .
N15 Fe2 C28 141.90(19) . .
C18 Fe2 C28 39.5(2) . .
C25 N15 C16 119.4(4) . .
C25 N15 Fe2 123.0(3) . .
C16 N15 Fe2 117.1(3) . .
C45 N25 C17 119.9(4) . .
C45 N25 Fe2 122.7(3) . .
C17 N25 Fe2 117.4(3) . .
C25 C15 H15A 109.5 . .
C25 C15 H15B 109.5 . .
H15A C15 H15B 109.5 . .
C25 C15 H15C 109.5 . .
H15A C15 H15C 109.5 . .
H15B C15 H15C 109.5 . .
N15 C25 C35 123.0(4) . .
N15 C25 C15 120.9(4) . .
C35 C25 C15 116.0(4) . .
C45 C35 C25 130.5(4) . .
C45 C35 H35 114.8 . .
C25 C35 H35 114.8 . .
N25 C45 C35 123.8(4) . .
N25 C45 C55 118.7(4) . .
C35 C45 C55 117.4(4) . .
C45 C55 H55A 109.5 . .
C45 C55 H55B 109.5 . .
H55A C55 H55B 109.5 . .
C45 C55 H55C 109.5 . .
H55A C55 H55C 109.5 . .
H55B C55 H55C 109.5 . .
C66 C16 C26 120.9(4) . .
C66 C16 N15 119.4(4) . .
C26 C16 N15 119.4(4) . .
C36 C26 C16 117.7(4) . .
C36 C26 C76 121.3(4) . .
C16 C26 C76 121.0(4) . .
C46 C36 C26 121.6(4) . .
C46 C36 H36 119.2 . .
C26 C36 H36 119.2 . .
C56 C46 C36 119.6(5) . .
C56 C46 H46 120.2 . .
C36 C46 H46 120.2 . .
C46 C56 C66 121.6(5) . .
C46 C56 H56 119.2 . .
C66 C56 H56 119.2 . .
C56 C66 C16 118.6(4) . .
C56 C66 C106 119.2(4) . .
C16 C66 C106 122.2(4) . .
C86 C76 C26 111.2(4) . .
C86 C76 C96 109.5(4) . .
C26 C76 C96 113.5(4) . .
C86 C76 H76 107.5 . .
C26 C76 H76 107.5 . .
C96 C76 H76 107.5 . .
C76 C86 H86A 109.5 . .
C76 C86 H86B 109.5 . .
H86A C86 H86B 109.5 . .
C76 C86 H86C 109.5 . .
H86A C86 H86C 109.5 . .
H86B C86 H86C 109.5 . .
C76 C96 H96A 109.5 . .
C76 C96 H96B 109.5 . .
H96A C96 H96B 109.5 . .
C76 C96 H96C 109.5 . .
H96A C96 H96C 109.5 . .
H96B C96 H96C 109.5 . .
C126 C106 C66 110.1(4) . .
C126 C106 C116 111.0(4) . .
C66 C106 C116 112.0(4) . .
C126 C106 H106 107.9 . .
C66 C106 H106 107.9 . .
C116 C106 H106 107.9 . .
C106 C116 H11J 109.5 . .
C106 C116 H11K 109.5 . .
H11J C116 H11K 109.5 . .
C106 C116 H11L 109.5 . .
H11J C116 H11L 109.5 . .
H11K C116 H11L 109.5 . .
C106 C126 H12G 109.5 . .
C106 C126 H12H 109.5 . .
H12G C126 H12H 109.5 . .
C106 C126 H12I 109.5 . .
H12G C126 H12I 109.5 . .
H12H C126 H12I 109.5 . .
C27 C17 C67 120.6(4) . .
C27 C17 N25 120.5(4) . .
C67 C17 N25 118.7(4) . .
C37 C27 C17 118.8(4) . .
C37 C27 C77 119.0(4) . .
C17 C27 C77 122.2(4) . .
C27 C37 C47 121.8(5) . .
C27 C37 H37 119.1 . .
C47 C37 H37 119.1 . .
C57 C47 C37 118.6(5) . .
C57 C47 H47 120.7 . .
C37 C47 H47 120.7 . .
C47 C57 C67 122.9(4) . .
C47 C57 H57 118.5 . .
C67 C57 H57 118.5 . .
C57 C67 C17 117.2(4) . .
C57 C67 C107 120.0(4) . .
C17 C67 C107 122.7(4) . .
C97 C77 C27 110.7(4) . .
C97 C77 C87 109.4(4) . .
C27 C77 C87 110.9(4) . .
C97 C77 H77 108.6 . .
C27 C77 H77 108.6 . .
C87 C77 H77 108.6 . .
C77 C87 H87A 109.5 . .
C77 C87 H87B 109.5 . .
H87A C87 H87B 109.5 . .
C77 C87 H87C 109.5 . .
H87A C87 H87C 109.5 . .
H87B C87 H87C 109.5 . .
C77 C97 H97A 109.5 . .
C77 C97 H97B 109.5 . .
H97A C97 H97B 109.5 . .
C77 C97 H97C 109.5 . .
H97A C97 H97C 109.5 . .
H97B C97 H97C 109.5 . .
C117 C107 C67 112.5(4) . .
C117 C107 C127 109.2(4) . .
C67 C107 C127 110.5(4) . .
C117 C107 H107 108.2 . .
C67 C107 H107 108.2 . .
C127 C107 H107 108.2 . .
C107 C117 H11M 109.5 . .
C107 C117 H11N 109.5 . .
H11M C117 H11N 109.5 . .
C107 C117 H11O 109.5 . .
H11M C117 H11O 109.5 . .
H11N C117 H11O 109.5 . .
C107 C127 H12J 109.5 . .
C107 C127 H12K 109.5 . .
H12J C127 H12K 109.5 . .
C107 C127 H12L 109.5 . .
H12J C127 H12L 109.5 . .
H12K C127 H12L 109.5 . .
C28 C18 Fe2 71.0(3) . .
C28 C18 H18A 111(4) . .
Fe2 C18 H18A 106(4) . .
C28 C18 H18B 124(3) . .
Fe2 C18 H18B 112(3) . .
H18A C18 H18B 120(5) . .
C18 C28 C38 125.2(6) . .
C18 C28 Fe2 69.5(3) . .
C38 C28 Fe2 114.3(3) . .
C18 C28 H28 117.4 . .
C38 C28 H28 117.4 . .
Fe2 C28 H28 86.2 . .
C88 C38 C48 118.6(5) . .
C88 C38 C28 118.2(5) . .
C48 C38 C28 123.1(5) . .
C38 C48 C58 120.1(5) . .
C38 C48 H48 119.9 . .
C58 C48 H48 119.9 . .
C68 C58 C48 120.0(5) . .
C68 C58 H58 120.0 . .
C48 C58 H58 120.0 . .
C58 C68 C78 119.7(5) . .
C58 C68 H68 120.1 . .
C78 C68 H68 120.1 . .
C88 C78 C68 120.5(5) . .
C88 C78 H78 119.7 . .
C68 C78 H78 119.7 . .
C38 C88 C78 121.0(5) . .
C38 C88 H88 119.5 . .
C78 C88 H88 119.5 . .
C20 C10 H10A 109.5 . .
C20 C10 H10B 109.5 . .
H10A C10 H10B 109.5 . .
C20 C10 H10C 109.5 . .
H10A C10 H10C 109.5 . .
H10B C10 H10C 109.5 . .
C10 C20 C30 110.1(12) . .
C10 C20 H20A 109.6 . .
C30 C20 H20A 109.6 . .
C10 C20 H20B 109.6 . .
C30 C20 H20B 109.6 . .
H20A C20 H20B 108.1 . .
C30 C30 C20 114.2(17) 3_766 .
C30 C30 H30A 108.7 3_766 .
C20 C30 H30A 108.7 . .
C30 C30 H30B 108.7 3_766 .
C20 C30 H30B 108.7 . .
H30A C30 H30B 107.6 . .
C50 C40 H40A 109.5 . .
C50 C40 H40B 109.5 . .
H40A C40 H40B 109.5 . .
C50 C40 H40C 109.5 . .
H40A C40 H40C 109.5 . .
H40B C40 H40C 109.5 . .
C40 C50 C60 86(3) . .
C40 C50 H50A 114.3 . .
C60 C50 H50A 114.3 . .
C40 C50 H50B 114.3 . .
C60 C50 H50B 114.3 . .
H50A C50 H50B 111.4 . .
C60 C60 C50 111(4) 3_766 .
C60 C60 H60A 109.4 3_766 .
C50 C60 H60A 109.4 . .
C60 C60 H60B 109.4 3_766 .
C50 C60 H60B 109.4 . .
H60A C60 H60B 108.0 . .
C80 C70 C70 117.3(8) . 3_676
C80 C70 H70A 108.0 . .
C70 C70 H70A 108.0 3_676 .
C80 C70 H70B 108.0 . .
C70 C70 H70B 108.0 3_676 .
H70A C70 H70B 107.2 . .
C70 C80 C90 114.8(6) . .
C70 C80 H80A 108.6 . .
C90 C80 H80A 108.6 . .
C70 C80 H80B 108.6 . .
C90 C80 H80B 108.6 . .
H80A C80 H80B 107.5 . .
C80 C90 H90A 109.5 . .
C80 C90 H90B 109.5 . .
H90A C90 H90B 109.5 . .
C80 C90 H90C 109.5 . .
H90A C90 H90C 109.5 . .
H90B C90 H90C 109.5 . .

loop_
_geom_bond_atom_site_label_1
_geom_bond_atom_site_label_2
_geom_bond_distance
_geom_bond_site_symmetry_2
Fe1 N11 1.955(4) .
Fe1 N21 1.977(4) .
Fe1 C14 1.996(6) .
Fe1 C24 2.020(5) .
N11 C21 1.322(6) .
N11 C12 1.422(6) .
N21 C41 1.329(6) .
N21 C13 1.436(5) .
C11 C21 1.508(6) .
C11 H11A 0.9800 .
C11 H11B 0.9800 .
C11 H11C 0.9800 .
C21 C31 1.387(6) .
C31 C41 1.393(6) .
C31 H31 0.9500 .
C41 C51 1.489(6) .
C51 H51A 0.9800 .
C51 H51B 0.9800 .
C51 H51C 0.9800 .
C12 C22 1.403(6) .
C12 C62 1.404(6) .
C22 C32 1.382(6) .
C22 C72 1.508(6) .
C32 C42 1.374(7) .
C32 H32 0.9500 .
C42 C52 1.371(7) .
C42 H42 0.9500 .
C52 C62 1.367(6) .
C52 H52 0.9500 .
C62 C102 1.518(7) .
C72 C92 1.515(7) .
C72 C82 1.526(7) .
C72 H72 1.0000 .
C82 H82A 0.9800 .
C82 H82B 0.9800 .
C82 H82C 0.9800 .
C92 H92A 0.9800 .
C92 H92B 0.9800 .
C92 H92C 0.9800 .
C102 C112 1.499(7) .
C102 C122 1.508(7) .
C102 H102 1.0000 .
C112 H11D 0.9800 .
C112 H11E 0.9800 .
C112 H11F 0.9800 .
C122 H12A 0.9800 .
C122 H12B 0.9800 .
C122 H12C 0.9800 .
C13 C63 1.392(6) .
C13 C23 1.409(6) .
C23 C33 1.380(7) .
C23 C73 1.498(7) .
C33 C43 1.380(7) .
C33 H33 0.9500 .
C43 C53 1.375(7) .
C43 H43 0.9500 .
C53 C63 1.389(7) .
C53 H53 0.9500 .
C63 C103 1.514(6) .
C73 C83 1.518(7) .
C73 C93 1.520(7) .
C73 H73 1.0000 .
C83 H83A 0.9800 .
C83 H83B 0.9800 .
C83 H83C 0.9800 .
C93 H93A 0.9800 .
C93 H93B 0.9800 .
C93 H93C 0.9800 .
C103 C113 1.522(7) .
C103 C123 1.523(7) .
C103 H103 1.0000 .
C113 H11G 0.9800 .
C113 H11H 0.9800 .
C113 H11I 0.9800 .
C123 H12D 0.9800 .
C123 H12E 0.9800 .
C123 H12F 0.9800 .
C14 C24 1.381(8) .
C14 H14A 1.08(6) .
C14 H14B 1.01(9) .
C24 C34 1.493(7) .
C24 H24 0.9500 .
C34 C44 1.378(7) .
C34 C84 1.382(8) .
C44 C54 1.361(7) .
C44 H44 0.9500 .
C54 C64 1.368(7) .
C54 H54 0.9500 .
C64 C74 1.372(7) .
C64 H64 0.9500 .
C74 C84 1.392(7) .
C74 H74 0.9500 .
C84 H84 0.9500 .
Fe2 N25 1.963(4) .
Fe2 N15 1.978(4) .
Fe2 C18 2.014(5) .
Fe2 C28 2.033(5) .
N15 C25 1.320(6) .
N15 C16 1.433(6) .
N25 C45 1.319(5) .
N25 C17 1.431(5) .
C15 C25 1.497(6) .
C15 H15A 0.9800 .
C15 H15B 0.9800 .
C15 H15C 0.9800 .
C25 C35 1.390(6) .
C35 C45 1.389(6) .
C35 H35 0.9500 .
C45 C55 1.511(6) .
C55 H55A 0.9800 .
C55 H55B 0.9800 .
C55 H55C 0.9800 .
C16 C66 1.393(6) .
C16 C26 1.406(6) .
C26 C36 1.382(7) .
C26 C76 1.508(6) .
C36 C46 1.379(7) .
C36 H36 0.9500 .
C46 C56 1.362(6) .
C46 H46 0.9500 .
C56 C66 1.380(6) .
C56 H56 0.9500 .
C66 C106 1.518(6) .
C76 C86 1.507(7) .
C76 C96 1.524(7) .
C76 H76 1.0000 .
C86 H86A 0.9800 .
C86 H86B 0.9800 .
C86 H86C 0.9800 .
C96 H96A 0.9800 .
C96 H96B 0.9800 .
C96 H96C 0.9800 .
C106 C126 1.518(7) .
C106 C116 1.523(7) .
C106 H106 1.0000 .
C116 H11J 0.9800 .
C116 H11K 0.9800 .
C116 H11L 0.9800 .
C126 H12G 0.9800 .
C126 H12H 0.9800 .
C126 H12I 0.9800 .
C17 C27 1.398(6) .
C17 C67 1.411(6) .
C27 C37 1.373(6) .
C27 C77 1.517(6) .
C37 C47 1.374(6) .
C37 H37 0.9500 .
C47 C57 1.370(7) .
C47 H47 0.9500 .
C57 C67 1.379(6) .
C57 H57 0.9500 .
C67 C107 1.506(6) .
C77 C97 1.514(7) .
C77 C87 1.521(7) .
C77 H77 1.0000 .
C87 H87A 0.9800 .
C87 H87B 0.9800 .
C87 H87C 0.9800 .
C97 H97A 0.9800 .
C97 H97B 0.9800 .
C97 H97C 0.9800 .
C107 C117 1.501(7) .
C107 C127 1.524(7) .
C107 H107 1.0000 .
C117 H11M 0.9800 .
C117 H11N 0.9800 .
C117 H11O 0.9800 .
C127 H12J 0.9800 .
C127 H12K 0.9800 .
C127 H12L 0.9800 .
C18 C28 1.366(8) .
C18 H18A 1.11(9) .
C18 H18B 1.12(6) .
C28 C38 1.482(7) .
C28 H28 0.9500 .
C38 C88 1.370(7) .
C38 C48 1.389(7) .
C48 C58 1.391(7) .
C48 H48 0.9500 .
C58 C68 1.364(7) .
C58 H58 0.9500 .
C68 C78 1.371(7) .
C68 H68 0.9500 .
C78 C88 1.370(7) .
C78 H78 0.9500 .
C88 H88 0.9500 .
C10 C20 1.441(13) .
C10 H10A 0.9800 .
C10 H10B 0.9800 .
C10 H10C 0.9800 .
C20 C30 1.442(13) .
C20 H20A 0.9900 .
C20 H20B 0.9900 .
C30 C30 1.437(16) 3_766
C30 H30A 0.9900 .
C30 H30B 0.9900 .
C40 C50 1.71(4) .
C40 H40A 0.9800 .
C40 H40B 0.9800 .
C40 H40C 0.9800 .
C50 C60 1.71(4) .
C50 H50A 0.9900 .
C50 H50B 0.9900 .
C60 C60 1.71(4) 3_766
C60 H60A 0.9900 .
C60 H60B 0.9900 .
C70 C80 1.466(9) .
C70 C70 1.505(13) 3_676
C70 H70A 0.9900 .
C70 H70B 0.9900 .
C80 C90 1.497(10) .
C80 H80A 0.9900 .
C80 H80B 0.9900 .
C90 H90A 0.9800 .
C90 H90B 0.9800 .
C90 H90C 0.9800 .

loop_
_geom_torsion_atom_site_label_1
_geom_torsion_atom_site_label_2
_geom_torsion_atom_site_label_3
_geom_torsion_atom_site_label_4
_geom_torsion
_geom_torsion_site_symmetry_1
_geom_torsion_site_symmetry_4
C12 N11 C21 C31 169.0(4) . .
Fe1 N11 C21 C31 -7.5(6) . .
C12 N11 C21 C11 -11.2(6) . .
Fe1 N11 C21 C11 172.3(3) . .
N11 C21 C31 C41 -5.8(7) . .
C11 C21 C31 C41 174.4(4) . .
C13 N21 C41 C31 -175.4(4) . .
Fe1 N21 C41 C31 0.4(6) . .
C13 N21 C41 C51 0.6(6) . .
Fe1 N21 C41 C51 176.4(3) . .
C21 C31 C41 N21 9.8(7) . .
C21 C31 C41 C51 -166.4(4) . .
C21 N11 C12 C22 89.8(5) . .
Fe1 N11 C12 C22 -93.5(5) . .
C21 N11 C12 C62 -94.9(5) . .
Fe1 N11 C12 C62 81.7(4) . .
C62 C12 C22 C32 1.0(7) . .
N11 C12 C22 C32 176.1(4) . .
C62 C12 C22 C72 -178.9(4) . .
N11 C12 C22 C72 -3.9(7) . .
C12 C22 C32 C42 0.3(7) . .
C72 C22 C32 C42 -179.7(5) . .
C22 C32 C42 C52 -0.1(8) . .
C32 C42 C52 C62 -1.6(8) . .
C42 C52 C62 C12 2.9(7) . .
C42 C52 C62 C102 -178.1(5) . .
C22 C12 C62 C52 -2.6(7) . .
N11 C12 C62 C52 -177.9(4) . .
C22 C12 C62 C102 178.4(4) . .
N11 C12 C62 C102 3.1(6) . .
C32 C22 C72 C92 -68.1(6) . .
C12 C22 C72 C92 111.9(5) . .
C32 C22 C72 C82 55.1(6) . .
C12 C22 C72 C82 -125.0(5) . .
C52 C62 C102 C112 -90.8(6) . .
C12 C62 C102 C112 88.2(5) . .
C52 C62 C102 C122 33.6(6) . .
C12 C62 C102 C122 -147.4(4) . .
C41 N21 C13 C63 83.9(5) . .
Fe1 N21 C13 C63 -92.1(4) . .
C41 N21 C13 C23 -98.2(5) . .
Fe1 N21 C13 C23 85.8(4) . .
C63 C13 C23 C33 -0.3(7) . .
N21 C13 C23 C33 -178.2(4) . .
C63 C13 C23 C73 180.0(4) . .
N21 C13 C23 C73 2.1(7) . .
C13 C23 C33 C43 -0.2(7) . .
C73 C23 C33 C43 179.5(5) . .
C23 C33 C43 C53 0.8(8) . .
C33 C43 C53 C63 -1.0(8) . .
C43 C53 C63 C13 0.5(7) . .
C43 C53 C63 C103 178.5(5) . .
C23 C13 C63 C53 0.1(7) . .
N21 C13 C63 C53 178.0(4) . .
C23 C13 C63 C103 -177.9(4) . .
N21 C13 C63 C103 0.0(6) . .
C33 C23 C73 C83 -88.8(6) . .
C13 C23 C73 C83 91.0(5) . .
C33 C23 C73 C93 35.5(7) . .
C13 C23 C73 C93 -144.7(5) . .
C53 C63 C103 C113 47.1(6) . .
C13 C63 C103 C113 -134.9(5) . .
C53 C63 C103 C123 -75.2(6) . .
C13 C63 C103 C123 102.8(5) . .
Fe1 C14 C24 C34 -105.2(5) . .
C14 C24 C34 C44 174.2(5) . .
Fe1 C24 C34 C44 93.7(5) . .
C14 C24 C34 C84 -9.7(8) . .
Fe1 C24 C34 C84 -90.2(5) . .
C84 C34 C44 C54 0.0(7) . .
C24 C34 C44 C54 176.3(4) . .
C34 C44 C54 C64 -0.7(8) . .
C44 C54 C64 C74 0.9(8) . .
C54 C64 C74 C84 -0.5(8) . .
C44 C34 C84 C74 0.3(7) . .
C24 C34 C84 C74 -175.8(4) . .
C64 C74 C84 C34 -0.1(8) . .
C16 N15 C25 C35 170.3(4) . .
Fe2 N15 C25 C35 -1.2(6) . .
C16 N15 C25 C15 -7.1(6) . .
Fe2 N15 C25 C15 -178.5(3) . .
N15 C25 C35 C45 -8.2(7) . .
C15 C25 C35 C45 169.3(4) . .
C17 N25 C45 C35 -173.8(4) . .
Fe2 N25 C45 C35 3.8(6) . .
C17 N25 C45 C55 5.9(6) . .
Fe2 N25 C45 C55 -176.5(3) . .
C25 C35 C45 N25 6.8(7) . .
C25 C35 C45 C55 -172.9(4) . .
C25 N15 C16 C66 -78.5(5) . .
Fe2 N15 C16 C66 93.5(4) . .
C25 N15 C16 C26 106.6(5) . .
Fe2 N15 C16 C26 -81.4(4) . .
C66 C16 C26 C36 -0.9(7) . .
N15 C16 C26 C36 173.9(4) . .
C66 C16 C26 C76 177.9(4) . .
N15 C16 C26 C76 -7.3(7) . .
C16 C26 C36 C46 1.6(7) . .
C76 C26 C36 C46 -177.2(4) . .
C26 C36 C46 C56 -1.5(8) . .
C36 C46 C56 C66 0.6(7) . .
C46 C56 C66 C16 0.1(7) . .
C46 C56 C66 C106 -178.4(4) . .
C26 C16 C66 C56 0.1(7) . .
N15 C16 C66 C56 -174.7(4) . .
C26 C16 C66 C106 178.5(4) . .
N15 C16 C66 C106 3.7(7) . .
C36 C26 C76 C86 94.6(5) . .
C16 C26 C76 C86 -84.2(5) . .
C36 C26 C76 C96 -29.3(6) . .
C16 C26 C76 C96 151.9(5) . .
C56 C66 C106 C126 67.5(6) . .
C16 C66 C106 C126 -110.9(5) . .
C56 C66 C106 C116 -56.5(6) . .
C16 C66 C106 C116 125.1(5) . .
C45 N25 C17 C27 -94.7(5) . .
Fe2 N25 C17 C27 87.6(5) . .
C45 N25 C17 C67 90.1(5) . .
Fe2 N25 C17 C67 -87.6(4) . .
C67 C17 C27 C37 0.9(7) . .
N25 C17 C27 C37 -174.2(4) . .
C67 C17 C27 C77 -177.2(4) . .
N25 C17 C27 C77 7.7(7) . .
C17 C27 C37 C47 0.0(7) . .
C77 C27 C37 C47 178.2(4) . .
C27 C37 C47 C57 -1.2(7) . .
C37 C47 C57 C67 1.7(8) . .
C47 C57 C67 C17 -0.8(7) . .
C47 C57 C67 C107 -179.2(5) . .
C27 C17 C67 C57 -0.5(7) . .
N25 C17 C67 C57 174.6(4) . .
C27 C17 C67 C107 177.9(4) . .
N25 C17 C67 C107 -7.0(7) . .
C37 C27 C77 C97 -59.5(6) . .
C17 C27 C77 C97 118.7(5) . .
C37 C27 C77 C87 62.2(6) . .
C17 C27 C77 C87 -119.7(5) . .
C57 C67 C107 C117 -66.0(6) . .
C17 C67 C107 C117 115.7(5) . .
C57 C67 C107 C127 56.3(6) . .
C17 C67 C107 C127 -122.0(5) . .
Fe2 C18 C28 C38 105.9(5) . .
C18 C28 C38 C88 -172.4(5) . .
Fe2 C28 C38 C88 -91.1(5) . .
C18 C28 C38 C48 11.1(8) . .
Fe2 C28 C38 C48 92.4(5) . .
C88 C38 C48 C58 -0.5(7) . .
C28 C38 C48 C58 176.0(4) . .
C38 C48 C58 C68 -0.1(8) . .
C48 C58 C68 C78 0.7(8) . .
C58 C68 C78 C88 -0.7(8) . .
C48 C38 C88 C78 0.5(7) . .
C28 C38 C88 C78 -176.1(4) . .
C68 C78 C88 C38 0.1(8) . .
C10 C20 C30 C30 174.0(12) . 3_766
C40 C50 C60 C60 169(4) . 3_766
C70 C70 C80 C90 179.9(7) 3_676 .
